data_7026314
loop_
_publ_author_name
'Deng, Zhao-Peng'
'Qi, Hui-Ling'
'Huo, Li-Hua'
'Ng, Seik Weng'
'Zhao, Hui'
'Gao, Shan'

_publ_section_title
;
 Syntheses and structures of copper(I) complexes based on Cu(n)X(n) (X =
 Br and I; n = 1, 2 and 4) units and bis(pyridyl) ligands with longer
 flexible spacer.
;
_journal_issue 42
_journal_name_full 'Dalton transactions (Cambridge, England : 2003)'
_journal_page_first 10038
_journal_page_last 10050
_journal_paper_doi 10.1039/c0dt00336k
_journal_volume 39
_journal_year 2010
_chemical_formula_moiety 'C18 H18 Cu I N4'
_chemical_formula_sum 'C18 H18 Cu I N4'
_chemical_formula_weight 480.80
_chemical_name_systematic
;
?
;
_space_group_IT_number 14
_symmetry_cell_setting monoclinic
_symmetry_space_group_name_Hall '-P 2ybc'
_symmetry_space_group_name_H-M 'P 1 21/c 1'
_atom_sites_solution_hydrogens geom
_atom_sites_solution_primary direct
_atom_sites_solution_secondary difmap
_audit_creation_method SHELXL-97
_cell_angle_alpha 90.00
_cell_angle_beta 105.69(3)
_cell_angle_gamma 90.00
_cell_formula_units_Z 4
_cell_length_a 9.2955(19)
_cell_length_b 21.656(4)
_cell_length_c 9.4977(19)
_cell_measurement_reflns_used 11287
_cell_measurement_temperature 295(2)
_cell_measurement_theta_max 27.40
_cell_measurement_theta_min 3.31
_cell_volume 1840.7(7)
_computing_cell_refinement RAPID-AUTO
_computing_data_collection 'RAPID-AUTO (Rigaku Corporation, 1998)'
_computing_data_reduction 'CrystalStructure (Rigaku/MSC and Rigaku Corporation, 2002)'
_computing_molecular_graphics SHELXL-97
_computing_publication_material SHELXL-97
_computing_structure_refinement 'SHELXL-97 (Sheldrick, 1997)'
_computing_structure_solution 'SHELXS-97 (Sheldrick, 1990)'
_diffrn_ambient_temperature 295(2)
_diffrn_detector_area_resol_mean 10.000
_diffrn_measured_fraction_theta_full 0.998
_diffrn_measured_fraction_theta_max 0.998
_diffrn_measurement_device_type 'Rigaku RAXIS-RAPID'
_diffrn_measurement_method \w
_diffrn_radiation_monochromator graphite
_diffrn_radiation_source 'fine-focus sealed tube'
_diffrn_radiation_type MoK\a
_diffrn_radiation_wavelength 0.71073
_diffrn_reflns_av_R_equivalents 0.0473
_diffrn_reflns_av_sigmaI/netI 0.0382
_diffrn_reflns_limit_h_max 11
_diffrn_reflns_limit_h_min -12
_diffrn_reflns_limit_k_max 28
_diffrn_reflns_limit_k_min -28
_diffrn_reflns_limit_l_max 12
_diffrn_reflns_limit_l_min -10
_diffrn_reflns_number 17877
_diffrn_reflns_theta_full 27.42
_diffrn_reflns_theta_max 27.42
_diffrn_reflns_theta_min 3.31
_diffrn_standards_decay_% 0
_diffrn_standards_interval_count 0
_diffrn_standards_interval_time 0
_diffrn_standards_number 0
_exptl_absorpt_coefficient_mu 2.870
_exptl_absorpt_correction_T_max 0.7067
_exptl_absorpt_correction_T_min 0.5840
_exptl_absorpt_correction_type multi-scan
_exptl_absorpt_process_details 'ABSCOR (Higashi, 1995)'
_exptl_crystal_colour pale-yellow
_exptl_crystal_density_diffrn 1.735
_exptl_crystal_density_method 'not measured'
_exptl_crystal_description prism
_exptl_crystal_F_000 944
_exptl_crystal_size_max 0.21
_exptl_crystal_size_mid 0.17
_exptl_crystal_size_min 0.13
_refine_diff_density_max 0.867
_refine_diff_density_min -1.112
_refine_diff_density_rms 0.128
_refine_ls_extinction_method none
_refine_ls_goodness_of_fit_ref 1.100
_refine_ls_hydrogen_treatment constr
_refine_ls_matrix_type full
_refine_ls_number_parameters 217
_refine_ls_number_reflns 4189
_refine_ls_number_restraints 0
_refine_ls_restrained_S_all 1.100
_refine_ls_R_factor_all 0.0742
_refine_ls_R_factor_gt 0.0366
_refine_ls_shift/su_max 0.000
_refine_ls_shift/su_mean 0.000
_refine_ls_structure_factor_coef Fsqd
_refine_ls_weighting_details 'calc w=1/[\s^2^(Fo^2^)+(0.0269P)^2^+4.9899P] where P=(Fo^2^+2Fc^2^)/3'
_refine_ls_weighting_scheme calc
_refine_ls_wR_factor_gt 0.0754
_refine_ls_wR_factor_ref 0.1121
_reflns_number_gt 2682
_reflns_number_total 4189
_reflns_threshold_expression >2sigma(I)
_cod_data_source_file c0dt00336k.txt
_cod_data_source_block complex6
_cod_original_sg_symbol_Hall '-P 2ybc '
_cod_original_sg_symbol_H-M 'P 21/c'
_cod_database_code 7026314

loop_
_symmetry_equiv_pos_as_xyz
'x, y, z'
'-x, y+1/2, -z+1/2'
'-x, -y, -z'
'x, -y-1/2, z-1/2'

loop_
_atom_site_label
_atom_site_type_symbol
_atom_site_fract_x
_atom_site_fract_y
_atom_site_fract_z
_atom_site_U_iso_or_equiv
_atom_site_adp_type
_atom_site_occupancy
_atom_site_symmetry_multiplicity
_atom_site_calc_flag
_atom_site_refinement_flags
Cu1 Cu -0.57673(8) 0.05549(4) 0.41759(8) 0.0643(2) Uani 1 1 d .
I1 I -0.71265(4) -0.044465(18) 0.49887(4) 0.05936(15) Uani 1 1 d .
N1 N -0.6581(5) 0.0677(2) 0.1943(5) 0.0541(11) Uani 1 1 d .
N2 N -0.5306(5) 0.0851(2) -0.1356(5) 0.0615(13) Uani 1 1 d .
H2N H -0.5704 0.0923 -0.2269 0.074 Uiso 1 1 calc R
N3 N 0.0076(5) 0.3354(2) 0.1228(6) 0.0601(12) Uani 1 1 d .
H3N H -0.0427 0.3676 0.0865 0.072 Uiso 1 1 calc R
N4 N 0.3347(5) 0.3686(2) 0.0002(5) 0.0520(11) Uani 1 1 d .
C1 C -0.5698(6) 0.0752(2) 0.1054(5) 0.0456(12) Uani 1 1 d .
H1 H -0.4673 0.0780 0.1472 0.055 Uiso 1 1 calc R
C2 C -0.6223(6) 0.0790(2) -0.0455(6) 0.0518(13) Uani 1 1 d .
C3 C -0.7781(7) 0.0749(3) -0.1041(7) 0.0700(18) Uani 1 1 d .
H3 H -0.8195 0.0763 -0.2048 0.084 Uiso 1 1 calc R
C4 C -0.8677(7) 0.0689(4) -0.0137(8) 0.082(2) Uani 1 1 d .
H4 H -0.9710 0.0674 -0.0517 0.098 Uiso 1 1 calc R
C5 C -0.8045(6) 0.0650(3) 0.1355(7) 0.0718(18) Uani 1 1 d .
H5 H -0.8668 0.0602 0.1966 0.086 Uiso 1 1 calc R
C6 C -0.3695(6) 0.0799(3) -0.0841(6) 0.0569(14) Uani 1 1 d .
H6A H -0.3307 0.0717 -0.1673 0.068 Uiso 1 1 calc R
H6B H -0.3450 0.0448 -0.0188 0.068 Uiso 1 1 calc R
C7 C -0.2918(5) 0.1362(2) -0.0053(5) 0.0435(11) Uani 1 1 d .
C8 C -0.1888(6) 0.1303(3) 0.1293(6) 0.0560(14) Uani 1 1 d .
H8 H -0.1712 0.0916 0.1733 0.067 Uiso 1 1 calc R
C9 C -0.1115(7) 0.1811(3) 0.1997(6) 0.0635(16) Uani 1 1 d .
H9 H -0.0432 0.1762 0.2908 0.076 Uiso 1 1 calc R
C10 C -0.1343(6) 0.2389(3) 0.1367(6) 0.0485(12) Uani 1 1 d .
C11 C -0.2381(6) 0.2451(2) 0.0017(6) 0.0515(13) Uani 1 1 d .
H11 H -0.2552 0.2837 -0.0423 0.062 Uiso 1 1 calc R
C12 C -0.3165(6) 0.1944(3) -0.0681(6) 0.0512(13) Uani 1 1 d .
H12 H -0.3865 0.1994 -0.1580 0.061 Uiso 1 1 calc R
C13 C -0.0530(7) 0.2951(3) 0.2150(7) 0.0684(17) Uani 1 1 d .
H13A H -0.1216 0.3187 0.2547 0.082 Uiso 1 1 calc R
H13B H 0.0281 0.2813 0.2965 0.082 Uiso 1 1 calc R
C14 C 0.2046(5) 0.3727(2) 0.0305(5) 0.0454(12) Uani 1 1 d .
H14 H 0.1526 0.4097 0.0104 0.055 Uiso 1 1 calc R
C15 C 0.1400(6) 0.3247(2) 0.0910(5) 0.0463(12) Uani 1 1 d .
C16 C 0.2184(7) 0.2693(3) 0.1169(7) 0.0641(16) Uani 1 1 d .
H16 H 0.1806 0.2358 0.1566 0.077 Uiso 1 1 calc R
C17 C 0.3524(7) 0.2649(3) 0.0831(8) 0.0720(18) Uani 1 1 d .
H17 H 0.4054 0.2279 0.0984 0.086 Uiso 1 1 calc R
C18 C 0.4085(7) 0.3152(3) 0.0265(7) 0.0686(17) Uani 1 1 d .
H18 H 0.5005 0.3119 0.0060 0.082 Uiso 1 1 calc R

loop_
_atom_site_aniso_label
_atom_site_aniso_U_11
_atom_site_aniso_U_22
_atom_site_aniso_U_33
_atom_site_aniso_U_23
_atom_site_aniso_U_13
_atom_site_aniso_U_12
Cu1 0.0587(4) 0.0850(6) 0.0560(4) -0.0085(4) 0.0273(4) 0.0018(4)
I1 0.0496(2) 0.0604(2) 0.0724(3) 0.0063(2) 0.02384(18) -0.00300(18)
N1 0.053(3) 0.063(3) 0.050(2) 0.001(2) 0.021(2) 0.005(2)
N2 0.069(3) 0.077(3) 0.040(2) -0.001(2) 0.017(2) -0.027(3)
N3 0.048(3) 0.053(3) 0.086(3) 0.000(2) 0.028(3) -0.009(2)
N4 0.057(3) 0.054(3) 0.049(2) -0.001(2) 0.022(2) 0.000(2)
C1 0.045(3) 0.050(3) 0.042(3) 0.000(2) 0.011(2) -0.002(2)
C2 0.055(3) 0.047(3) 0.053(3) 0.006(2) 0.014(3) -0.012(3)
C3 0.055(4) 0.089(5) 0.057(3) 0.029(3) 0.002(3) -0.008(3)
C4 0.044(3) 0.116(6) 0.079(5) 0.030(4) 0.005(3) 0.006(4)
C5 0.042(3) 0.102(5) 0.075(4) 0.014(4) 0.022(3) 0.012(3)
C6 0.061(4) 0.060(4) 0.056(3) -0.005(3) 0.027(3) -0.010(3)
C7 0.044(3) 0.045(3) 0.049(3) -0.001(2) 0.024(2) -0.004(2)
C8 0.059(3) 0.052(3) 0.057(3) 0.014(3) 0.014(3) -0.004(3)
C9 0.065(4) 0.067(4) 0.054(3) 0.011(3) 0.008(3) -0.014(3)
C10 0.043(3) 0.059(3) 0.048(3) -0.005(2) 0.021(2) -0.012(2)
C11 0.053(3) 0.039(3) 0.067(3) 0.005(3) 0.022(3) 0.001(2)
C12 0.048(3) 0.054(3) 0.051(3) 0.002(3) 0.013(2) -0.003(2)
C13 0.071(4) 0.070(4) 0.073(4) -0.012(3) 0.035(3) -0.028(3)
C14 0.044(3) 0.045(3) 0.048(3) -0.002(2) 0.014(2) -0.002(2)
C15 0.042(3) 0.050(3) 0.046(3) -0.008(2) 0.011(2) -0.011(2)
C16 0.063(4) 0.050(3) 0.078(4) 0.000(3) 0.017(3) -0.007(3)
C17 0.062(4) 0.059(4) 0.094(5) 0.001(4) 0.020(4) 0.011(3)
C18 0.058(4) 0.075(5) 0.081(4) -0.003(4) 0.032(3) 0.005(3)

loop_
_atom_type_symbol
_atom_type_description
_atom_type_scat_dispersion_real
_atom_type_scat_dispersion_imag
_atom_type_scat_source
C C 0.0033 0.0016 'International Tables Vol C Tables 4.2.6.8 and 6.1.1.4'
H H 0.0000 0.0000 'International Tables Vol C Tables 4.2.6.8 and 6.1.1.4'
N N 0.0061 0.0033 'International Tables Vol C Tables 4.2.6.8 and 6.1.1.4'
Cu Cu 0.3201 1.2651 'International Tables Vol C Tables 4.2.6.8 and 6.1.1.4'
I I -0.4742 1.8119 'International Tables Vol C Tables 4.2.6.8 and 6.1.1.4'

loop_
_geom_angle_atom_site_label_1
_geom_angle_atom_site_label_2
_geom_angle_atom_site_label_3
_geom_angle
_geom_angle_site_symmetry_1
_geom_angle_site_symmetry_3
N1 Cu1 N4 102.30(18) . 4_466
N1 Cu1 I1 112.69(13) . 3_456
N4 Cu1 I1 116.00(13) 4_466 3_456
N1 Cu1 I1 108.90(14) . .
N4 Cu1 I1 105.06(13) 4_466 .
I1 Cu1 I1 111.20(3) 3_456 .
N1 Cu1 Cu1 128.80(14) . 3_456
N4 Cu1 Cu1 127.89(13) 4_466 3_456
I1 Cu1 Cu1 57.48(3) 3_456 3_456
I1 Cu1 Cu1 53.72(3) . 3_456
Cu1 I1 Cu1 68.80(3) 3_456 .
C5 N1 C1 118.4(5) . .
C5 N1 Cu1 118.4(4) . .
C1 N1 Cu1 123.1(4) . .
C2 N2 C6 123.0(5) . .
C2 N2 H2N 118.5 . .
C6 N2 H2N 118.5 . .
C15 N3 C13 123.5(5) . .
C15 N3 H3N 118.2 . .
C13 N3 H3N 118.2 . .
C14 N4 C18 118.3(5) . .
C14 N4 Cu1 120.5(4) . 4_665
C18 N4 Cu1 121.3(4) . 4_665
N1 C1 C2 123.7(5) . .
N1 C1 H1 118.1 . .
C2 C1 H1 118.1 . .
N2 C2 C1 123.2(5) . .
N2 C2 C3 120.5(5) . .
C1 C2 C3 116.2(5) . .
C4 C3 C2 120.0(6) . .
C4 C3 H3 120.0 . .
C2 C3 H3 120.0 . .
C3 C4 C5 119.4(6) . .
C3 C4 H4 120.3 . .
C5 C4 H4 120.3 . .
N1 C5 C4 122.2(6) . .
N1 C5 H5 118.9 . .
C4 C5 H5 118.9 . .
N2 C6 C7 114.7(5) . .
N2 C6 H6A 108.6 . .
C7 C6 H6A 108.6 . .
N2 C6 H6B 108.6 . .
C7 C6 H6B 108.6 . .
H6A C6 H6B 107.6 . .
C8 C7 C12 118.4(5) . .
C8 C7 C6 120.2(5) . .
C12 C7 C6 121.3(5) . .
C7 C8 C9 120.8(5) . .
C7 C8 H8 119.6 . .
C9 C8 H8 119.6 . .
C10 C9 C8 120.9(5) . .
C10 C9 H9 119.5 . .
C8 C9 H9 119.5 . .
C9 C10 C11 118.4(5) . .
C9 C10 C13 121.2(5) . .
C11 C10 C13 120.3(5) . .
C12 C11 C10 120.7(5) . .
C12 C11 H11 119.6 . .
C10 C11 H11 119.6 . .
C11 C12 C7 120.7(5) . .
C11 C12 H12 119.7 . .
C7 C12 H12 119.7 . .
N3 C13 C10 114.2(5) . .
N3 C13 H13A 108.7 . .
C10 C13 H13A 108.7 . .
N3 C13 H13B 108.7 . .
C10 C13 H13B 108.7 . .
H13A C13 H13B 107.6 . .
N4 C14 C15 124.1(5) . .
N4 C14 H14 118.0 . .
C15 C14 H14 118.0 . .
N3 C15 C16 124.6(5) . .
N3 C15 C14 118.6(5) . .
C16 C15 C14 116.8(5) . .
C17 C16 C15 119.1(6) . .
C17 C16 H16 120.5 . .
C15 C16 H16 120.5 . .
C16 C17 C18 119.9(6) . .
C16 C17 H17 120.1 . .
C18 C17 H17 120.1 . .
N4 C18 C17 121.9(6) . .
N4 C18 H18 119.0 . .
C17 C18 H18 119.0 . .

loop_
_geom_bond_atom_site_label_1
_geom_bond_atom_site_label_2
_geom_bond_distance
_geom_bond_site_symmetry_2
Cu1 N1 2.067(5) .
Cu1 N4 2.085(5) 4_466
Cu1 I1 2.6015(11) 3_456
Cu1 I1 2.7213(10) .
Cu1 Cu1 3.009(2) 3_456
I1 Cu1 2.6015(11) 3_456
N1 C5 1.326(7) .
N1 C1 1.336(6) .
N2 C2 1.367(7) .
N2 C6 1.448(7) .
N2 H2N 0.8600 .
N3 C15 1.364(7) .
N3 C13 1.453(7) .
N3 H3N 0.8600 .
N4 C14 1.320(6) .
N4 C18 1.331(7) .
N4 Cu1 2.085(5) 4_665
C1 C2 1.386(7) .
C1 H1 0.9300 .
C2 C3 1.407(8) .
C3 C4 1.355(9) .
C3 H3 0.9300 .
C4 C5 1.381(9) .
C4 H4 0.9300 .
C5 H5 0.9300 .
C6 C7 1.509(7) .
C6 H6A 0.9700 .
C6 H6B 0.9700 .
C7 C8 1.381(7) .
C7 C12 1.385(7) .
C8 C9 1.384(8) .
C8 H8 0.9300 .
C9 C10 1.377(8) .
C9 H9 0.9300 .
C10 C11 1.387(7) .
C10 C13 1.517(7) .
C11 C12 1.384(7) .
C11 H11 0.9300 .
C12 H12 0.9300 .
C13 H13A 0.9700 .
C13 H13B 0.9700 .
C14 C15 1.398(7) .
C14 H14 0.9300 .
C15 C16 1.390(8) .
C16 C17 1.371(9) .
C16 H16 0.9300 .
C17 C18 1.379(9) .
C17 H17 0.9300 .
C18 H18 0.9300 .

loop_
_geom_hbond_atom_site_label_D
_geom_hbond_atom_site_label_H
_geom_hbond_atom_site_label_A
_geom_hbond_distance_DH
_geom_hbond_distance_HA
_geom_hbond_distance_DA
_geom_hbond_angle_DHA
_geom_hbond_site_symmetry_A
N3 H3N I1 0.86 2.91 3.730(5) 160.6 2_455

loop_
_geom_torsion_atom_site_label_1
_geom_torsion_atom_site_label_2
_geom_torsion_atom_site_label_3
_geom_torsion_atom_site_label_4
_geom_torsion
_geom_torsion_site_symmetry_1
_geom_torsion_site_symmetry_4
N1 Cu1 I1 Cu1 124.76(14) . 3_456
N4 Cu1 I1 Cu1 -126.25(13) 4_466 3_456
I1 Cu1 I1 Cu1 0.0 3_456 3_456
N4 Cu1 N1 C5 -64.4(5) 4_466 .
I1 Cu1 N1 C5 170.4(4) 3_456 .
I1 Cu1 N1 C5 46.5(5) . .
Cu1 Cu1 N1 C5 104.7(5) 3_456 .
N4 Cu1 N1 C1 119.1(4) 4_466 .
I1 Cu1 N1 C1 -6.2(5) 3_456 .
I1 Cu1 N1 C1 -130.1(4) . .
Cu1 Cu1 N1 C1 -71.9(5) 3_456 .
C5 N1 C1 C2 -1.3(8) . .
Cu1 N1 C1 C2 175.2(4) . .
C6 N2 C2 C1 8.4(9) . .
C6 N2 C2 C3 -170.1(6) . .
N1 C1 C2 N2 -178.3(5) . .
N1 C1 C2 C3 0.3(8) . .
N2 C2 C3 C4 180.0(6) . .
C1 C2 C3 C4 1.4(10) . .
C2 C3 C4 C5 -2.0(12) . .
C1 N1 C5 C4 0.7(10) . .
Cu1 N1 C5 C4 -176.0(6) . .
C3 C4 C5 N1 1.0(12) . .
C2 N2 C6 C7 -77.6(7) . .
N2 C6 C7 C8 129.9(5) . .
N2 C6 C7 C12 -52.9(7) . .
C12 C7 C8 C9 -0.4(8) . .
C6 C7 C8 C9 176.9(5) . .
C7 C8 C9 C10 -0.5(9) . .
C8 C9 C10 C11 0.8(9) . .
C8 C9 C10 C13 178.3(6) . .
C9 C10 C11 C12 -0.2(8) . .
C13 C10 C11 C12 -177.7(5) . .
C10 C11 C12 C7 -0.7(8) . .
C8 C7 C12 C11 1.0(8) . .
C6 C7 C12 C11 -176.3(5) . .
C15 N3 C13 C10 -81.6(7) . .
C9 C10 C13 N3 135.4(6) . .
C11 C10 C13 N3 -47.2(8) . .
C18 N4 C14 C15 1.1(8) . .
Cu1 N4 C14 C15 -177.6(4) 4_665 .
C13 N3 C15 C16 13.2(8) . .
C13 N3 C15 C14 -165.4(5) . .
N4 C14 C15 N3 177.4(5) . .
N4 C14 C15 C16 -1.4(8) . .
N3 C15 C16 C17 -178.4(6) . .
C14 C15 C16 C17 0.3(8) . .
C15 C16 C17 C18 1.0(10) . .
C14 N4 C18 C17 0.3(9) . .
Cu1 N4 C18 C17 179.0(5) 4_665 .
C16 C17 C18 N4 -1.3(10) . .
